data_7207792
loop_
_publ_author_name
'Gong, Yun'
'Wu, Tao'
'Lin, JianHua'

_publ_section_title
;
 Metal--organic frameworks based on naphthalene-1,5-diyldioxy-di-acetate:
 structures, topologies, photoluminescence and photocatalytic properties
;
_journal_issue 10
_journal_name_full CrystEngComm
_journal_page_first 3727
_journal_paper_doi 10.1039/c2ce06529k
_journal_volume 14
_journal_year 2012
_chemical_formula_sum 'C90 H66 Cd5 N4 O30'
_chemical_formula_weight 2245.47
_chemical_name_systematic
;
?
;
_space_group_IT_number 2
_symmetry_cell_setting triclinic
_symmetry_space_group_name_Hall '-P 1'
_symmetry_space_group_name_H-M 'P -1'
_atom_sites_solution_hydrogens geom
_atom_sites_solution_primary direct
_atom_sites_solution_secondary difmap
_audit_creation_method SHELXL-97
_cell_angle_alpha 107.940(10)
_cell_angle_beta 97.377(9)
_cell_angle_gamma 97.394(8)
_cell_formula_units_Z 1
_cell_length_a 11.7493(11)
_cell_length_b 12.9213(13)
_cell_length_c 14.2679(17)
_cell_measurement_reflns_used 5991
_cell_measurement_temperature 293(2)
_cell_measurement_theta_max 29.1752
_cell_measurement_theta_min 2.5337
_cell_volume 2011.0(4)
_computing_cell_refinement 'SAINT (Siemens, 1996)'
_computing_data_collection 'SMART (Siemens, 1996)'
_computing_data_reduction 'SAINT (Siemens, 1996)'
_computing_molecular_graphics 'SHELXTL (Sheldrick, 1997)'
_computing_publication_material 'SHELXTL (Sheldrick, 1997)'
_computing_structure_refinement 'SHELXL97 (Sheldrick, 2008)'
_computing_structure_solution 'SHELXS97 (Sheldrick, 2008)'
_diffrn_ambient_temperature 293(2)
_diffrn_measured_fraction_theta_full 0.996
_diffrn_measured_fraction_theta_max 0.996
_diffrn_measurement_device_type 'Oxford XCaliburE'
_diffrn_measurement_method '\w scans'
_diffrn_radiation_monochromator graphite
_diffrn_radiation_source 'fine-focus sealed tube'
_diffrn_radiation_type MoK\a
_diffrn_radiation_wavelength 0.71073
_diffrn_reflns_av_R_equivalents 0.1025
_diffrn_reflns_av_sigmaI/netI 0.0956
_diffrn_reflns_limit_h_max 13
_diffrn_reflns_limit_h_min -13
_diffrn_reflns_limit_k_max 15
_diffrn_reflns_limit_k_min -15
_diffrn_reflns_limit_l_max 16
_diffrn_reflns_limit_l_min -16
_diffrn_reflns_number 13863
_diffrn_reflns_theta_full 25.01
_diffrn_reflns_theta_max 25.01
_diffrn_reflns_theta_min 2.54
_exptl_absorpt_coefficient_mu 1.394
_exptl_absorpt_correction_T_max 1.00000
_exptl_absorpt_correction_T_min 0.64156
_exptl_absorpt_correction_type multi-scan
_exptl_absorpt_process_details 'SADABS (Sheldrick, 1996)'
_exptl_crystal_colour colorless
_exptl_crystal_density_diffrn 1.854
_exptl_crystal_density_method 'not measured'
_exptl_crystal_description block
_exptl_crystal_F_000 1114
_exptl_crystal_size_max 0.32
_exptl_crystal_size_mid 0.28
_exptl_crystal_size_min 0.24
_refine_diff_density_max 2.143
_refine_diff_density_min -2.165
_refine_diff_density_rms 0.279
_refine_ls_extinction_method none
_refine_ls_goodness_of_fit_ref 1.085
_refine_ls_hydrogen_treatment none
_refine_ls_matrix_type full
_refine_ls_number_parameters 583
_refine_ls_number_reflns 7049
_refine_ls_number_restraints 0
_refine_ls_restrained_S_all 1.085
_refine_ls_R_factor_all 0.0988
_refine_ls_R_factor_gt 0.0674
_refine_ls_shift/su_max 0.000
_refine_ls_shift/su_mean 0.000
_refine_ls_structure_factor_coef Fsqd
_refine_ls_weighting_details 'calc w=1/[\s^2^(Fo^2^)+(0.1981P)^2^+0.0000P] where P=(Fo^2^+2Fc^2^)/3'
_refine_ls_weighting_scheme calc
_refine_ls_wR_factor_gt 0.2079
_refine_ls_wR_factor_ref 0.2678
_reflns_number_gt 5087
_reflns_number_total 7049
_reflns_threshold_expression >2sigma(I)
_cod_data_source_file c2ce06529k.txt
_cod_data_source_block 1224-3
_cod_depositor_comments
;
The following automatic conversions were performed:

'_symmetry_cell_setting' value 'Triclinic' changed to 'triclinic'
according to /home/saulius/struct/CIF-dictionaries/cif_core.dic
dictionary named 'cif_core.dic' version 2.4.1 from 2010-06-29.

Automatic conversion script
Id: cif_fix_values 1715 2011-07-08 13:25:40Z adriana 
;
_cod_original_sg_symbol_H-M P-1
_cod_database_code 7207792

loop_
_symmetry_equiv_pos_as_xyz
'x, y, z'
'-x, -y, -z'

loop_
_atom_site_label
_atom_site_type_symbol
_atom_site_fract_x
_atom_site_fract_y
_atom_site_fract_z
_atom_site_U_iso_or_equiv
_atom_site_adp_type
_atom_site_occupancy
_atom_site_symmetry_multiplicity
_atom_site_calc_flag
_atom_site_refinement_flags
Cd1 Cd 0.0000 0.5000 0.5000 0.0264(3) Uani 1 2 d S
Cd2 Cd 0.53895(6) -0.55775(6) 0.23443(5) 0.0372(3) Uani 1 1 d .
Cd3 Cd 0.28331(5) 0.44636(5) 0.49350(5) 0.0285(3) Uani 1 1 d .
O14 O 0.1811(6) 0.2981(5) 0.5091(6) 0.0414(17) Uani 1 1 d .
O13 O 0.5763(6) -0.4373(6) 0.3956(5) 0.0392(16) Uani 1 1 d .
O15 O 0.6585(6) -0.6567(6) 0.2889(6) 0.0446(17) Uani 1 1 d .
O5 O 0.1105(6) 0.4766(6) 0.3748(5) 0.0445(18) Uani 1 1 d .
O12 O -0.0029(6) 0.3260(5) 0.4999(6) 0.0396(16) Uani 1 1 d .
O1 O 0.4549(6) -0.1925(6) 0.4416(5) 0.0432(17) Uani 1 1 d .
O11 O 0.1832(5) 0.5536(5) 0.6044(5) 0.0329(14) Uani 1 1 d .
O10 O 0.2225(6) 0.8051(6) 0.8025(5) 0.0500(19) Uani 1 1 d .
O2 O 0.4675(6) -0.3760(7) 0.2949(5) 0.0458(18) Uani 1 1 d .
O9 O 0.3592(6) -0.6418(7) 0.3617(5) 0.0475(18) Uani 1 1 d .
C19 C 0.5202(7) -0.3632(7) 0.3786(7) 0.0292(19) Uani 1 1 d .
O8 O 0.3594(7) -0.6525(7) 0.2040(6) 0.056(2) Uani 1 1 d .
N2 N 0.5233(7) -0.6517(7) 0.0648(6) 0.043(2) Uani 1 1 d .
C33 C 0.2385(8) 0.6409(8) 0.6754(7) 0.035(2) Uani 1 1 d .
C18 C 0.5202(9) -0.2649(8) 0.4702(8) 0.040(2) Uani 1 1 d .
H18A H 0.4863 -0.2898 0.5197 0.048 Uiso 1 1 calc R
H18B H 0.5996 -0.2270 0.4997 0.048 Uiso 1 1 calc R
C25 C 0.1739(9) -1.1051(9) -0.1560(8) 0.041(2) Uani 1 1 d .
O6 O 0.1280(6) 0.1188(6) 0.5679(6) 0.0427(17) Uani 1 1 d .
O7 O 0.1597(6) -0.8074(6) 0.1367(6) 0.053(2) Uani 1 1 d .
C45 C 0.0778(7) 0.2739(8) 0.5125(7) 0.032(2) Uani 1 1 d .
C6 C 0.5892(8) -0.6020(9) 0.0142(7) 0.038(2) Uani 1 1 d .
O4 O 0.2837(7) 0.5869(7) 0.4330(7) 0.058(2) Uani 1 1 d .
N1 N 0.6733(7) -0.4585(8) 0.1708(7) 0.050(2) Uani 1 1 d .
C24 C 0.3143(9) -0.6733(9) 0.2725(9) 0.046(3) Uani 1 1 d .
C15 C 0.2651(7) 0.0010(8) 0.5392(8) 0.037(2) Uani 1 1 d .
C40 C 0.1877(8) 0.5534(8) 0.3720(9) 0.041(2) Uani 1 1 d .
C11 C 0.4039(8) -0.1267(8) 0.5121(7) 0.034(2) Uani 1 1 d .
C30 C 0.2206(8) -1.0426(8) -0.0532(8) 0.037(2) Uani 1 1 d .
C16 C 0.3256(7) -0.0685(8) 0.4752(8) 0.034(2) Uani 1 1 d .
C22 C 0.2145(9) -0.8910(8) 0.0977(8) 0.040(2) Uani 1 1 d .
C43 C 0.1837(7) 0.0556(7) 0.4989(8) 0.033(2) Uani 1 1 d .
C5 C 0.6680(8) -0.4948(8) 0.0703(7) 0.036(2) Uani 1 1 d .
C12 C 0.4230(9) -0.1131(9) 0.6117(9) 0.046(3) Uani 1 1 d .
H12 H 0.4759 -0.1498 0.6370 0.055 Uiso 1 1 calc R
C7 C 0.5790(10) -0.6533(10) -0.0900(8) 0.048(3) Uani 1 1 d .
H7 H 0.6250 -0.6207 -0.1253 0.058 Uiso 1 1 calc R
C44 C 0.0371(8) 0.1670(8) 0.5347(9) 0.040(2) Uani 1 1 d .
H44A H -0.0119 0.1832 0.5853 0.048 Uiso 1 1 calc R
H44B H -0.0104 0.1135 0.4743 0.048 Uiso 1 1 calc R
C14 C 0.2868(9) 0.0133(8) 0.6417(8) 0.040(2) Uani 1 1 d .
H14 H 0.2497 0.0601 0.6865 0.048 Uiso 1 1 calc R
C17 C 0.3027(9) -0.0832(9) 0.3695(8) 0.044(2) Uani 1 1 d .
H17 H 0.3413 -0.1288 0.3252 0.053 Uiso 1 1 calc R
C42 C 0.1658(9) 0.0403(9) 0.3999(8) 0.046(3) Uani 1 1 d .
H42 H 0.1135 0.0773 0.3743 0.055 Uiso 1 1 calc R
C29 C 0.1698(8) -0.9502(8) -0.0050(8) 0.040(2) Uani 1 1 d .
O3 O 0.0827(9) 0.5508(9) 0.2195(8) 0.088(4) Uani 1 1 d .
C28 C 0.0769(8) -0.9230(9) -0.0593(8) 0.043(2) Uani 1 1 d .
H28 H 0.0409 -0.8650 -0.0279 0.051 Uiso 1 1 calc R
C13 C 0.3642(10) -0.0454(10) 0.6748(8) 0.049(3) Uani 1 1 d .
H13 H 0.3769 -0.0387 0.7423 0.059 Uiso 1 1 calc R
C41 C 0.2232(10) -0.0285(9) 0.3362(8) 0.047(3) Uani 1 1 d .
H41 H 0.2073 -0.0381 0.2682 0.056 Uiso 1 1 calc R
C39 C 0.1701(9) 0.6127(10) 0.2981(8) 0.046(3) Uani 1 1 d .
H39A H 0.1495 0.6839 0.3303 0.055 Uiso 1 1 calc R
H39B H 0.2419 0.6255 0.2734 0.055 Uiso 1 1 calc R
C9 C 0.4361(11) -0.8000(12) -0.0840(10) 0.061(3) Uani 1 1 d .
H9 H 0.3833 -0.8659 -0.1147 0.073 Uiso 1 1 calc R
C21 C 0.3042(11) -0.9219(11) 0.1472(10) 0.056(3) Uani 1 1 d .
H21 H 0.3322 -0.8823 0.2145 0.067 Uiso 1 1 calc R
C1 C 0.7449(10) -0.3663(10) 0.2255(10) 0.057(3) Uani 1 1 d .
H1 H 0.7494 -0.3440 0.2946 0.068 Uiso 1 1 calc R
C26 C 0.0821(9) -1.0751(10) -0.2074(9) 0.051(3) Uani 1 1 d .
H26 H 0.0495 -1.1163 -0.2735 0.061 Uiso 1 1 calc R
C8 C 0.5011(11) -0.7522(11) -0.1414(9) 0.060(3) Uani 1 1 d .
H8 H 0.4926 -0.7850 -0.2104 0.072 Uiso 1 1 calc R
C23 C 0.1956(10) -0.7468(10) 0.2427(8) 0.055(3) Uani 1 1 d .
H23A H 0.1954 -0.7995 0.2786 0.066 Uiso 1 1 calc R
H23B H 0.1381 -0.7014 0.2643 0.066 Uiso 1 1 calc R
C10 C 0.4512(10) -0.7489(10) 0.0168(9) 0.054(3) Uani 1 1 d .
H10 H 0.4098 -0.7827 0.0541 0.065 Uiso 1 1 calc R
C4 C 0.7302(10) -0.4343(11) 0.0256(10) 0.056(3) Uani 1 1 d .
H4 H 0.7237 -0.4583 -0.0437 0.068 Uiso 1 1 calc R
C31 C 0.3125(10) -1.0714(10) 0.0002(9) 0.050(3) Uani 1 1 d .
H31 H 0.3456 -1.1316 -0.0311 0.060 Uiso 1 1 calc R
C32 C 0.1664(9) 0.7301(9) 0.7057(8) 0.046(3) Uani 1 1 d .
H32A H 0.1611 0.7690 0.6575 0.055 Uiso 1 1 calc R
H32B H 0.0882 0.6979 0.7085 0.055 Uiso 1 1 calc R
C27 C 0.0405(9) -0.9806(11) -0.1561(10) 0.055(3) Uani 1 1 d .
H27 H -0.0162 -0.9564 -0.1918 0.067 Uiso 1 1 calc R
C2 C 0.8131(11) -0.3013(11) 0.1867(12) 0.068(4) Uani 1 1 d .
H2 H 0.8631 -0.2370 0.2278 0.082 Uiso 1 1 calc R
C36 C 0.0068(10) 0.4921(13) 0.0456(11) 0.062(3) Uani 1 1 d .
C20 C 0.3542(11) -1.0097(11) 0.1004(11) 0.062(3) Uani 1 1 d .
H20 H 0.4161 -1.0281 0.1358 0.074 Uiso 1 1 calc R
C37 C 0.0730(12) 0.5687(12) 0.1304(10) 0.067(4) Uani 1 1 d .
C35 C -0.0510(12) 0.3862(12) 0.0550(13) 0.070(4) Uani 1 1 d .
H35 H -0.0445 0.3729 0.1157 0.084 Uiso 1 1 calc R
C38 C 0.1270(12) 0.6719(13) 0.1226(13) 0.076(4) Uani 1 1 d .
H38 H 0.1712 0.7279 0.1782 0.092 Uiso 1 1 calc R
C3 C 0.8042(12) -0.3355(12) 0.0842(14) 0.082(5) Uani 1 1 d .
H3 H 0.8472 -0.2933 0.0542 0.098 Uiso 1 1 calc R
C34 C -0.1101(13) 0.3153(13) -0.0266(13) 0.078(4) Uani 1 1 d .
H34 H -0.1456 0.2486 -0.0224 0.093 Uiso 1 1 calc R

loop_
_atom_site_aniso_label
_atom_site_aniso_U_11
_atom_site_aniso_U_22
_atom_site_aniso_U_33
_atom_site_aniso_U_23
_atom_site_aniso_U_13
_atom_site_aniso_U_12
Cd1 0.0229(5) 0.0261(5) 0.0366(6) 0.0148(4) 0.0090(4) 0.0127(4)
Cd2 0.0347(4) 0.0454(5) 0.0317(4) 0.0127(4) 0.0049(3) 0.0091(3)
Cd3 0.0267(4) 0.0301(4) 0.0328(4) 0.0132(3) 0.0066(3) 0.0114(3)
O14 0.042(4) 0.021(3) 0.064(5) 0.014(3) 0.019(3) 0.008(3)
O13 0.042(4) 0.036(4) 0.037(4) 0.007(3) -0.003(3) 0.021(3)
O15 0.035(4) 0.035(4) 0.055(5) 0.006(4) -0.004(3) 0.011(3)
O5 0.054(4) 0.040(4) 0.044(4) 0.020(4) 0.016(3) 0.005(3)
O12 0.036(4) 0.029(3) 0.056(5) 0.020(3) 0.000(3) 0.012(3)
O1 0.053(4) 0.043(4) 0.047(4) 0.022(4) 0.018(3) 0.032(3)
O11 0.034(3) 0.025(3) 0.028(3) -0.009(3) 0.001(3) 0.013(3)
O10 0.054(4) 0.047(4) 0.036(4) -0.007(3) -0.002(3) 0.023(4)
O2 0.051(4) 0.061(5) 0.034(4) 0.022(4) 0.009(3) 0.024(4)
O9 0.043(4) 0.065(5) 0.035(4) 0.011(4) 0.012(3) 0.017(4)
C19 0.027(4) 0.023(4) 0.033(5) 0.005(4) 0.003(4) 0.005(3)
O8 0.053(5) 0.066(5) 0.043(4) 0.011(4) 0.021(4) -0.007(4)
N2 0.049(5) 0.050(5) 0.028(4) 0.010(4) 0.009(4) 0.005(4)
C33 0.037(5) 0.037(5) 0.037(5) 0.016(5) 0.011(4) 0.017(4)
C18 0.040(5) 0.035(6) 0.047(6) 0.014(5) 0.003(5) 0.017(4)
C25 0.037(5) 0.037(6) 0.050(6) 0.010(5) 0.012(5) 0.014(4)
O6 0.046(4) 0.041(4) 0.058(5) 0.031(4) 0.018(3) 0.022(3)
O7 0.044(4) 0.046(4) 0.059(5) -0.002(4) 0.014(4) 0.012(3)
C45 0.023(4) 0.035(5) 0.046(6) 0.021(5) 0.005(4) 0.010(4)
C6 0.038(5) 0.049(6) 0.024(5) 0.010(5) 0.000(4) 0.014(4)
O4 0.048(5) 0.072(6) 0.069(6) 0.045(5) 0.011(4) 0.012(4)
N1 0.040(5) 0.068(7) 0.053(6) 0.032(5) 0.012(4) 0.010(4)
C24 0.042(6) 0.041(6) 0.063(8) 0.019(6) 0.028(6) 0.016(5)
C15 0.025(4) 0.036(5) 0.066(7) 0.036(5) 0.013(4) 0.012(4)
C40 0.036(5) 0.036(6) 0.059(7) 0.025(5) 0.014(5) 0.010(4)
C11 0.036(5) 0.036(5) 0.037(5) 0.015(4) 0.009(4) 0.015(4)
C30 0.034(5) 0.036(5) 0.041(6) 0.013(5) 0.007(4) 0.007(4)
C16 0.024(4) 0.034(5) 0.049(6) 0.021(5) 0.005(4) 0.008(4)
C22 0.041(5) 0.035(5) 0.038(6) 0.004(5) 0.009(4) 0.000(4)
C43 0.020(4) 0.030(5) 0.060(7) 0.024(5) 0.014(4) 0.011(3)
C5 0.031(5) 0.042(6) 0.040(6) 0.016(5) 0.009(4) 0.019(4)
C12 0.048(6) 0.046(6) 0.052(7) 0.024(6) 0.006(5) 0.024(5)
C7 0.053(6) 0.062(7) 0.028(5) 0.009(5) 0.012(5) 0.014(5)
C44 0.032(5) 0.032(5) 0.068(7) 0.028(5) 0.017(5) 0.014(4)
C14 0.050(6) 0.038(5) 0.037(6) 0.011(5) 0.011(5) 0.023(5)
C17 0.048(6) 0.042(6) 0.055(7) 0.023(5) 0.021(5) 0.027(5)
C42 0.046(6) 0.045(6) 0.055(7) 0.027(6) 0.008(5) 0.017(5)
C29 0.036(5) 0.041(6) 0.048(6) 0.017(5) 0.018(4) 0.006(4)
O3 0.091(7) 0.106(8) 0.063(6) 0.057(6) -0.021(5) -0.032(6)
C28 0.035(5) 0.039(6) 0.055(7) 0.014(5) 0.010(5) 0.011(4)
C13 0.054(6) 0.064(7) 0.035(6) 0.020(6) 0.003(5) 0.026(6)
C41 0.061(7) 0.052(7) 0.037(6) 0.021(5) 0.008(5) 0.027(5)
C39 0.044(6) 0.048(6) 0.047(7) 0.026(6) -0.004(5) -0.001(5)
C9 0.058(7) 0.071(9) 0.060(8) 0.025(7) 0.017(6) 0.017(6)
C21 0.062(7) 0.058(8) 0.051(7) 0.020(6) 0.013(6) 0.013(6)
C1 0.053(7) 0.049(7) 0.060(8) 0.006(6) 0.014(6) 0.010(6)
C26 0.043(6) 0.060(7) 0.042(6) 0.003(6) 0.000(5) 0.022(5)
C8 0.076(8) 0.068(8) 0.027(6) 0.001(6) 0.005(6) 0.023(7)
C23 0.052(6) 0.057(7) 0.039(6) -0.008(5) 0.020(5) -0.006(5)
C10 0.059(7) 0.059(8) 0.038(6) 0.005(6) 0.017(5) 0.003(6)
C4 0.058(7) 0.059(8) 0.066(8) 0.028(7) 0.033(6) 0.020(6)
C31 0.051(6) 0.047(6) 0.047(7) 0.011(5) -0.003(5) 0.014(5)
C32 0.040(5) 0.050(6) 0.040(6) 0.002(5) 0.000(5) 0.019(5)
C27 0.038(6) 0.067(8) 0.065(8) 0.024(7) 0.004(5) 0.024(6)
C2 0.057(8) 0.054(8) 0.098(12) 0.019(8) 0.040(8) 0.013(6)
C36 0.031(6) 0.089(10) 0.073(9) 0.034(8) 0.004(6) 0.019(6)
C20 0.062(8) 0.057(8) 0.070(9) 0.022(7) 0.002(6) 0.023(6)
C37 0.075(9) 0.069(9) 0.063(9) 0.028(8) 0.013(7) 0.021(7)
C35 0.065(8) 0.057(8) 0.089(11) 0.037(8) -0.009(8) 0.008(7)
C38 0.066(8) 0.083(10) 0.099(12) 0.061(10) 0.011(8) 0.007(7)
C3 0.077(10) 0.066(9) 0.134(15) 0.054(10) 0.066(10) 0.021(8)
C34 0.077(10) 0.069(10) 0.098(12) 0.045(10) 0.007(9) 0.013(8)

loop_
_atom_type_symbol
_atom_type_description
_atom_type_scat_dispersion_real
_atom_type_scat_dispersion_imag
_atom_type_scat_source
C C 0.0033 0.0016 'International Tables Vol C Tables 4.2.6.8 and 6.1.1.4'
H H 0.0000 0.0000 'International Tables Vol C Tables 4.2.6.8 and 6.1.1.4'
N N 0.0061 0.0033 'International Tables Vol C Tables 4.2.6.8 and 6.1.1.4'
O O 0.0106 0.0060 'International Tables Vol C Tables 4.2.6.8 and 6.1.1.4'
Cd Cd -0.8075 1.2024 'International Tables Vol C Tables 4.2.6.8 and 6.1.1.4'

loop_
_geom_angle_atom_site_label_1
_geom_angle_atom_site_label_2
_geom_angle_atom_site_label_3
_geom_angle
_geom_angle_site_symmetry_1
_geom_angle_site_symmetry_3
O12 Cd1 O12 180.000(1) . 2_566
O12 Cd1 O5 87.4(3) . 2_566
O12 Cd1 O5 92.6(3) 2_566 2_566
O12 Cd1 O5 92.6(3) . .
O12 Cd1 O5 87.4(3) 2_566 .
O5 Cd1 O5 180.000(1) 2_566 .
O12 Cd1 O11 89.6(2) . .
O12 Cd1 O11 90.4(2) 2_566 .
O5 Cd1 O11 97.0(2) 2_566 .
O5 Cd1 O11 83.0(2) . .
O12 Cd1 O11 90.4(2) . 2_566
O12 Cd1 O11 89.6(2) 2_566 2_566
O5 Cd1 O11 83.0(2) 2_566 2_566
O5 Cd1 O11 97.0(2) . 2_566
O11 Cd1 O11 180.000(1) . 2_566
O8 Cd2 O15 107.0(3) . .
O8 Cd2 O13 108.5(3) . .
O15 Cd2 O13 86.9(2) . .
O8 Cd2 N2 80.8(3) . .
O15 Cd2 N2 96.7(3) . .
O13 Cd2 N2 168.7(3) . .
O8 Cd2 N1 144.4(3) . .
O15 Cd2 N1 98.3(3) . .
O13 Cd2 N1 97.2(3) . .
N2 Cd2 N1 71.7(3) . .
O8 Cd2 O2 91.5(3) . .
O15 Cd2 O2 140.5(2) . .
O13 Cd2 O2 53.8(2) . .
N2 Cd2 O2 121.0(3) . .
N1 Cd2 O2 84.1(3) . .
O13 Cd3 O14 88.5(3) 2_656 .
O13 Cd3 O9 94.8(3) 2_656 1_565
O14 Cd3 O9 97.1(3) . 1_565
O13 Cd3 O4 123.6(3) 2_656 .
O14 Cd3 O4 147.1(3) . .
O9 Cd3 O4 87.7(3) 1_565 .
O13 Cd3 O11 97.1(2) 2_656 .
O14 Cd3 O11 88.3(2) . .
O9 Cd3 O11 167.0(3) 1_565 .
O4 Cd3 O11 81.5(3) . .
O13 Cd3 O5 173.7(2) 2_656 .
O14 Cd3 O5 93.5(2) . .
O9 Cd3 O5 90.8(2) 1_565 .
O4 Cd3 O5 53.8(3) . .
O11 Cd3 O5 77.0(2) . .
O13 Cd3 C40 150.6(3) 2_656 .
O14 Cd3 C40 120.6(3) . .
O9 Cd3 C40 85.6(3) 1_565 .
O4 Cd3 C40 27.1(3) . .
O11 Cd3 C40 81.5(3) . .
O5 Cd3 C40 27.2(2) . .
C45 O14 Cd3 132.0(6) . .
C19 O13 Cd3 137.8(6) . 2_656
C19 O13 Cd2 97.1(5) . .
Cd3 O13 Cd2 121.4(3) 2_656 .
C33 O15 Cd2 135.4(7) 2_656 .
C40 O5 Cd1 122.5(7) . .
C40 O5 Cd3 82.0(6) . .
Cd1 O5 Cd3 90.0(2) . .
C45 O12 Cd1 131.7(6) . .
C11 O1 C18 117.5(8) . .
C33 O11 Cd3 120.1(6) . .
C33 O11 Cd1 136.2(6) . .
Cd3 O11 Cd1 97.2(2) . .
C25 O10 C32 118.1(8) 1_576 .
C19 O2 Cd2 87.8(5) . .
C24 O9 Cd3 127.9(6) . 1_545
O2 C19 O13 121.2(9) . .
O2 C19 C18 123.8(8) . .
O13 C19 C18 114.9(8) . .
C24 O8 Cd2 121.1(8) . .
C10 N2 C6 120.6(9) . .
C10 N2 Cd2 123.1(7) . .
C6 N2 Cd2 116.3(7) . .
O15 C33 O11 125.0(9) 2_656 .
O15 C33 C32 121.1(9) 2_656 .
O11 C33 C32 113.7(8) . .
O1 C18 C19 109.0(8) . .
O1 C18 H18A 109.9 . .
C19 C18 H18A 109.9 . .
O1 C18 H18B 109.9 . .
C19 C18 H18B 109.9 . .
H18A C18 H18B 108.3 . .
O10 C25 C26 123.4(10) 1_534 .
O10 C25 C30 116.3(9) 1_534 .
C26 C25 C30 120.3(9) . .
C43 O6 C44 119.0(8) . .
C22 O7 C23 117.0(9) . .
O14 C45 O12 128.1(8) . .
O14 C45 C44 118.3(7) . .
O12 C45 C44 113.6(7) . .
N2 C6 C7 118.5(10) . .
N2 C6 C5 118.8(9) . .
C7 C6 C5 122.7(9) . .
C40 O4 Cd3 99.5(6) . .
C1 N1 C5 119.3(10) . .
C1 N1 Cd2 123.9(8) . .
C5 N1 Cd2 116.6(7) . .
O9 C24 O8 125.9(10) . .
O9 C24 C23 116.9(9) . .
O8 C24 C23 117.2(11) . .
C16 C15 C14 118.2(8) . .
C16 C15 C43 119.5(9) . .
C14 C15 C43 122.2(9) . .
O4 C40 O5 122.7(9) . .
O4 C40 C39 115.2(8) . .
O5 C40 C39 122.1(10) . .
O4 C40 Cd3 53.5(5) . .
O5 C40 Cd3 70.8(6) . .
C39 C40 Cd3 163.3(7) . .
O1 C11 C12 126.0(8) . .
O1 C11 C16 114.7(8) . .
C12 C11 C16 119.3(9) . .
C31 C30 C29 120.0(10) . .
C31 C30 C25 121.4(9) . .
C29 C30 C25 118.5(9) . .
C15 C16 C11 121.0(9) . .
C15 C16 C17 118.8(8) . .
C11 C16 C17 120.2(9) . .
O7 C22 C21 126.2(10) . .
O7 C22 C29 113.5(9) . .
C21 C22 C29 120.2(10) . .
C42 C43 O6 126.0(8) . .
C42 C43 C15 119.7(9) . .
O6 C43 C15 114.3(9) . .
N1 C5 C4 120.6(11) . .
N1 C5 C6 116.1(9) . .
C4 C5 C6 123.3(10) . .
C11 C12 C13 120.1(9) . .
C11 C12 H12 119.9 . .
C13 C12 H12 119.9 . .
C8 C7 C6 121.4(11) . .
C8 C7 H7 119.3 . .
C6 C7 H7 119.3 . .
O6 C44 C45 114.5(7) . .
O6 C44 H44A 108.6 . .
C45 C44 H44A 108.6 . .
O6 C44 H44B 108.6 . .
C45 C44 H44B 108.6 . .
H44A C44 H44B 107.6 . .
C13 C14 C15 118.9(9) . .
C13 C14 H14 120.5 . .
C15 C14 H14 120.5 . .
C41 C17 C16 118.4(9) . .
C41 C17 H17 120.8 . .
C16 C17 H17 120.8 . .
C43 C42 C41 121.5(9) . .
C43 C42 H42 119.3 . .
C41 C42 H42 119.3 . .
C28 C29 C22 122.7(10) . .
C28 C29 C30 119.4(10) . .
C22 C29 C30 118.0(9) . .
C37 O3 C39 121.0(10) . .
C27 C28 C29 119.7(10) . .
C27 C28 H28 120.1 . .
C29 C28 H28 120.1 . .
C12 C13 C14 122.4(10) . .
C12 C13 H13 118.8 . .
C14 C13 H13 118.8 . .
C17 C41 C42 122.1(10) . .
C17 C41 H41 119.0 . .
C42 C41 H41 119.0 . .
O3 C39 C40 109.9(9) . .
O3 C39 H39A 109.7 . .
C40 C39 H39A 109.7 . .
O3 C39 H39B 109.7 . .
C40 C39 H39B 109.7 . .
H39A C39 H39B 108.2 . .
C10 C9 C8 119.4(13) . .
C10 C9 H9 120.3 . .
C8 C9 H9 120.3 . .
C22 C21 C20 121.8(12) . .
C22 C21 H21 119.1 . .
C20 C21 H21 119.1 . .
N1 C1 C2 123.9(13) . .
N1 C1 H1 118.1 . .
C2 C1 H1 118.1 . .
C25 C26 C27 117.6(11) . .
C25 C26 H26 121.2 . .
C27 C26 H26 121.2 . .
C7 C8 C9 117.1(11) . .
C7 C8 H8 121.5 . .
C9 C8 H8 121.5 . .
O7 C23 C24 115.5(9) . .
O7 C23 H23A 108.4 . .
C24 C23 H23A 108.4 . .
O7 C23 H23B 108.4 . .
C24 C23 H23B 108.4 . .
H23A C23 H23B 107.5 . .
N2 C10 C9 122.9(11) . .
N2 C10 H10 118.5 . .
C9 C10 H10 118.5 . .
C5 C4 C3 119.6(13) . .
C5 C4 H4 120.2 . .
C3 C4 H4 120.2 . .
C20 C31 C30 119.8(11) . .
C20 C31 H31 120.1 . .
C30 C31 H31 120.1 . .
O10 C32 C33 107.7(8) . .
O10 C32 H32A 110.2 . .
C33 C32 H32A 110.2 . .
O10 C32 H32B 110.2 . .
C33 C32 H32B 110.2 . .
H32A C32 H32B 108.5 . .
C28 C27 C26 124.2(10) . .
C28 C27 H27 117.9 . .
C26 C27 H27 117.9 . .
C1 C2 C3 117.0(14) . .
C1 C2 H2 121.5 . .
C3 C2 H2 121.5 . .
C37 C36 C36 123.0(17) . 2_565
C37 C36 C35 117.1(12) . .
C36 C36 C35 119.8(18) 2_565 .
C21 C20 C31 120.2(12) . .
C21 C20 H20 119.9 . .
C31 C20 H20 119.9 . .
O3 C37 C36 121.2(12) . .
O3 C37 C38 121.1(13) . .
C36 C37 C38 117.6(13) . .
C34 C35 C36 115.4(14) . .
C34 C35 H35 122.3 . .
C36 C35 H35 122.3 . .
C34 C38 C37 117.4(15) 2_565 .
C34 C38 H38 121.3 2_565 .
C37 C38 H38 121.3 . .
C2 C3 C4 119.5(12) . .
C2 C3 H3 120.2 . .
C4 C3 H3 120.2 . .
C35 C34 C38 126.7(14) . 2_565
C35 C34 H34 116.6 . .
C38 C34 H34 116.6 2_565 .

loop_
_geom_bond_atom_site_label_1
_geom_bond_atom_site_label_2
_geom_bond_distance
_geom_bond_site_symmetry_2
Cd1 O12 2.244(6) .
Cd1 O12 2.244(6) 2_566
Cd1 O5 2.309(7) 2_566
Cd1 O5 2.309(7) .
Cd1 O11 2.343(6) .
Cd1 O11 2.343(6) 2_566
Cd2 O8 2.215(7) .
Cd2 O15 2.238(7) .
Cd2 O13 2.294(7) .
Cd2 N2 2.320(8) .
Cd2 N1 2.351(8) .
Cd2 O2 2.531(7) .
Cd3 O13 2.176(6) 2_656
Cd3 O14 2.214(6) .
Cd3 O9 2.236(7) 1_565
Cd3 O4 2.239(7) .
Cd3 O11 2.314(6) .
Cd3 O5 2.621(7) .
Cd3 C40 2.749(10) .
O14 C45 1.224(10) .
O13 C19 1.294(10) .
O13 Cd3 2.176(6) 2_656
O15 C33 1.216(11) 2_656
O5 C40 1.268(11) .
O12 C45 1.257(10) .
O1 C11 1.361(11) .
O1 C18 1.404(11) .
O11 C33 1.289(12) .
O10 C25 1.362(12) 1_576
O10 C32 1.434(12) .
O2 C19 1.224(11) .
O9 C24 1.232(13) .
O9 Cd3 2.236(7) 1_545
C19 C18 1.517(14) .
O8 C24 1.251(12) .
N2 C10 1.346(14) .
N2 C6 1.355(12) .
C33 O15 1.216(11) 2_656
C33 C32 1.507(13) .
C18 H18A 0.9700 .
C18 H18B 0.9700 .
C25 O10 1.362(12) 1_534
C25 C26 1.390(14) .
C25 C30 1.433(15) .
O6 C43 1.368(12) .
O6 C44 1.405(11) .
O7 C22 1.339(12) .
O7 C23 1.449(13) .
C45 C44 1.542(12) .
C6 C7 1.412(14) .
C6 C5 1.487(15) .
O4 C40 1.268(13) .
N1 C1 1.318(15) .
N1 C5 1.354(14) .
C24 C23 1.512(15) .
C15 C16 1.404(14) .
C15 C14 1.407(14) .
C15 C43 1.423(12) .
C40 C39 1.492(13) .
C11 C12 1.362(14) .
C11 C16 1.410(12) .
C30 C31 1.397(14) .
C30 C29 1.427(14) .
C16 C17 1.447(14) .
C22 C21 1.363(15) .
C22 C29 1.420(15) .
C43 C42 1.349(14) .
C5 C4 1.354(14) .
C12 C13 1.372(15) .
C12 H12 0.9300 .
C7 C8 1.399(17) .
C7 H7 0.9300 .
C44 H44A 0.9700 .
C44 H44B 0.9700 .
C14 C13 1.383(13) .
C14 H14 0.9300 .
C17 C41 1.365(14) .
C17 H17 0.9300 .
C42 C41 1.373(15) .
C42 H42 0.9300 .
C29 C28 1.401(14) .
O3 C37 1.355(15) .
O3 C39 1.376(14) .
C28 C27 1.333(16) .
C28 H28 0.9300 .
C13 H13 0.9300 .
C41 H41 0.9300 .
C39 H39A 0.9700 .
C39 H39B 0.9700 .
C9 C10 1.362(17) .
C9 C8 1.409(17) .
C9 H9 0.9300 .
C21 C20 1.373(17) .
C21 H21 0.9300 .
C1 C2 1.372(17) .
C1 H1 0.9300 .
C26 C27 1.401(16) .
C26 H26 0.9300 .
C8 H8 0.9300 .
C23 H23A 0.9700 .
C23 H23B 0.9700 .
C10 H10 0.9300 .
C4 C3 1.40(2) .
C4 H4 0.9300 .
C31 C20 1.392(17) .
C31 H31 0.9300 .
C32 H32A 0.9700 .
C32 H32B 0.9700 .
C27 H27 0.9300 .
C2 C3 1.38(2) .
C2 H2 0.9300 .
C36 C37 1.37(2) .
C36 C36 1.37(3) 2_565
C36 C35 1.500(19) .
C20 H20 0.9300 .
C37 C38 1.445(19) .
C35 C34 1.28(2) .
C35 H35 0.9300 .
C38 C34 1.42(2) 2_565
C38 H38 0.9300 .
C3 H3 0.9300 .
C34 C38 1.42(2) 2_565
C34 H34 0.9300 .
